data_7019907
loop_
_publ_author_name
'Searles, Keith'
'Pink, Maren'
'Caulton, Kenneth G.'
'Mindiola, Daniel J.'

_publ_section_title
;
 An iridium-pyridylpyrrolide complex exhibiting reversible binding of
 H(2).
;
_journal_issue 32
_journal_name_full 'Dalton transactions (Cambridge, England : 2003)'
_journal_page_first 9619
_journal_page_last 9622
_journal_paper_doi 10.1039/c2dt30981e
_journal_volume 41
_journal_year 2012
_chemical_formula_moiety 'C38 H38 Cl2 F12 Ir2 N4, C7 H8'
_chemical_formula_sum 'C45 H46 Cl2 F12 Ir2 N4'
_chemical_formula_weight 1326.16
_chemical_name_systematic
;
?
;
_space_group_IT_number 14
_symmetry_cell_setting monoclinic
_symmetry_space_group_name_Hall '-P 2ybc'
_symmetry_space_group_name_H-M 'P 1 21/c 1'
_atom_sites_solution_hydrogens geom
_atom_sites_solution_primary direct
_atom_sites_solution_secondary difmap
_audit_creation_method SHELXL-97
_cell_angle_alpha 90.00
_cell_angle_beta 104.736(3)
_cell_angle_gamma 90.00
_cell_formula_units_Z 2
_cell_length_a 12.6456(18)
_cell_length_b 11.3260(16)
_cell_length_c 16.451(2)
_cell_measurement_reflns_used 6596
_cell_measurement_temperature 150(2)
_cell_measurement_theta_max 27.45
_cell_measurement_theta_min 2.45
_cell_volume 2278.7(5)
_computing_cell_refinement 'APEX II v2009.5.0 (Bruker, 2010)'
_computing_data_collection 'APEX II v2009.5.0 (Bruker, 2010)'
_computing_data_reduction 'APEX II v2009.5.0 (Bruker, 2010)'
_computing_molecular_graphics 'SHELXTL (Bruker, 2008)'
_computing_publication_material 'SHELXTL (Bruker, 2008)'
_computing_structure_refinement 'SHELXL-97 (Sheldrick, 2008)'
_computing_structure_solution 'SIR-2004 (Burla et al., 2005)'
_diffrn_ambient_temperature 150(2)
_diffrn_detector 'CCD area detector'
_diffrn_detector_area_resol_mean 83.33
_diffrn_detector_type 'Bruker APEXII'
_diffrn_measured_fraction_theta_full 0.999
_diffrn_measured_fraction_theta_max 0.999
_diffrn_measurement_details '0.30 degree frames measured for 30 seconds each'
_diffrn_measurement_device 'APEX Kappa Duo'
_diffrn_measurement_device_type Kappa
_diffrn_measurement_method 'omega and phi scans'
_diffrn_radiation_monochromator graphite
_diffrn_radiation_source 'fine-focus sealed tube'
_diffrn_radiation_type MoK\a
_diffrn_radiation_wavelength 0.71073
_diffrn_reflns_av_R_equivalents 0.0305
_diffrn_reflns_av_sigmaI/netI 0.0322
_diffrn_reflns_limit_h_max 16
_diffrn_reflns_limit_h_min -16
_diffrn_reflns_limit_k_max 14
_diffrn_reflns_limit_k_min -13
_diffrn_reflns_limit_l_max 20
_diffrn_reflns_limit_l_min -21
_diffrn_reflns_number 16721
_diffrn_reflns_theta_full 27.49
_diffrn_reflns_theta_max 27.49
_diffrn_reflns_theta_min 1.67
_exptl_absorpt_coefficient_mu 6.038
_exptl_absorpt_correction_T_max 0.5311
_exptl_absorpt_correction_T_min 0.4267
_exptl_absorpt_correction_type multi-scan
_exptl_absorpt_process_details 'SADABS, R. Blessing; 1995'
_exptl_crystal_colour colorless
_exptl_crystal_density_diffrn 1.933
_exptl_crystal_density_method 'not measured'
_exptl_crystal_description block
_exptl_crystal_F_000 1280
_exptl_crystal_size_max 0.17
_exptl_crystal_size_mid 0.15
_exptl_crystal_size_min 0.12
_refine_diff_density_max 0.834
_refine_diff_density_min -0.479
_refine_diff_density_rms 0.102
_refine_ls_extinction_method none
_refine_ls_goodness_of_fit_ref 1.013
_refine_ls_hydrogen_treatment constr
_refine_ls_matrix_type full
_refine_ls_number_parameters 309
_refine_ls_number_reflns 5232
_refine_ls_number_restraints 189
_refine_ls_restrained_S_all 0.996
_refine_ls_R_factor_all 0.0330
_refine_ls_R_factor_gt 0.0237
_refine_ls_shift/su_max 0.001
_refine_ls_shift/su_mean 0.000
_refine_ls_structure_factor_coef Fsqd
_refine_ls_weighting_details 'calc w=1/[\s^2^(Fo^2^)+(0.0204P)^2^+1.6000P] where P=(Fo^2^+2Fc^2^)/3'
_refine_ls_weighting_scheme calc
_refine_ls_wR_factor_gt 0.0476
_refine_ls_wR_factor_ref 0.0503
_reflns_number_gt 4438
_reflns_number_total 5232
_reflns_threshold_expression >2sigma(I)
_cod_data_source_file c2dt30981e.txt
_cod_data_source_block 11020
_cod_original_cell_volume 2278.7(6)
_cod_original_sg_symbol_H-M P2(1)/c
_cod_database_code 7019907

loop_
_symmetry_equiv_pos_as_xyz
'x, y, z'
'-x, y+1/2, -z+1/2'
'-x, -y, -z'
'x, -y-1/2, z-1/2'

loop_
_atom_site_label
_atom_site_type_symbol
_atom_site_fract_x
_atom_site_fract_y
_atom_site_fract_z
_atom_site_U_iso_or_equiv
_atom_site_adp_type
_atom_site_occupancy
_atom_site_symmetry_multiplicity
_atom_site_calc_flag
_atom_site_refinement_flags
_atom_site_disorder_assembly
_atom_site_disorder_group
Ir1 Ir 0.625961(9) 0.481832(11) -0.031105(8) 0.02148(4) Uani 1 1 d . . .
Cl1 Cl 0.43143(6) 0.45066(9) -0.08883(5) 0.0323(2) Uani 1 1 d . . .
F1 F 0.76761(19) 0.6142(2) -0.33666(15) 0.0491(6) Uani 1 1 d . . .
F2 F 0.59612(18) 0.5944(2) -0.38928(13) 0.0423(5) Uani 1 1 d . . .
F3 F 0.7044(2) 0.4559(2) -0.40430(14) 0.0524(7) Uani 1 1 d . . .
F4 F 0.6899(2) 0.13220(19) -0.19457(16) 0.0592(7) Uani 1 1 d . . .
F5 F 0.5958(2) 0.1893(2) -0.11079(18) 0.0612(7) Uani 1 1 d . . .
F6 F 0.7693(2) 0.1995(2) -0.07345(17) 0.0641(8) Uani 1 1 d . . .
N1 N 0.6044(2) 0.6484(2) -0.09787(17) 0.0233(6) Uani 1 1 d . . .
N2 N 0.6560(2) 0.4361(2) -0.14117(16) 0.0197(5) Uani 1 1 d . . .
C1 C 0.5778(3) 0.7514(3) -0.0684(2) 0.0296(8) Uani 1 1 d . . .
H1A H 0.5614 0.7532 -0.0152 0.035 Uiso 1 1 calc R . .
C2 C 0.5735(3) 0.8545(3) -0.1132(2) 0.0400(10) Uani 1 1 d . . .
H2A H 0.5565 0.9271 -0.0905 0.048 Uiso 1 1 calc R . .
C3 C 0.5941(3) 0.8511(3) -0.1916(3) 0.0415(10) Uani 1 1 d . . .
H3A H 0.5898 0.9211 -0.2240 0.050 Uiso 1 1 calc R . .
C4 C 0.6209(3) 0.7451(3) -0.2224(2) 0.0329(8) Uani 1 1 d . . .
H4A H 0.6355 0.7416 -0.2762 0.039 Uiso 1 1 calc R . .
C5 C 0.6263(3) 0.6437(3) -0.1745(2) 0.0234(7) Uani 1 1 d . . .
C6 C 0.6539(2) 0.5257(3) -0.1984(2) 0.0212(6) Uani 1 1 d . . .
C7 C 0.6759(3) 0.4772(3) -0.2708(2) 0.0237(7) Uani 1 1 d . . .
C8 C 0.6907(3) 0.3564(3) -0.2569(2) 0.0279(7) Uani 1 1 d . . .
H8A H 0.7066 0.3000 -0.2948 0.034 Uiso 1 1 calc R . .
C9 C 0.6778(3) 0.3341(3) -0.1777(2) 0.0250(7) Uani 1 1 d . . .
C10 C 0.6858(3) 0.5350(3) -0.3490(2) 0.0331(8) Uani 1 1 d . . .
C11 C 0.6833(3) 0.2161(3) -0.1384(3) 0.0362(9) Uani 1 1 d . . .
C12 C 0.7909(3) 0.4312(3) 0.0356(2) 0.0330(8) Uani 1 1 d . . .
H12A H 0.8258 0.3770 0.0020 0.040 Uiso 1 1 calc R A 1
C13 C 0.7917(2) 0.5485(3) 0.0105(2) 0.0248(7) Uani 1 1 d . C .
H13A H 0.8266 0.5580 -0.0372 0.030 Uiso 1 1 calc R B 1
C14 C 0.8140(3) 0.6518(4) 0.0693(3) 0.0405(10) Uani 0.50 1 d PDU C 1
H14A H 0.7840 0.6351 0.1181 0.049 Uiso 0.50 1 calc PR C 1
H14B H 0.7756 0.7220 0.0401 0.049 Uiso 0.50 1 calc PR C 1
C15 C 0.9357(9) 0.6801(17) 0.101(2) 0.0424(12) Uani 0.50 1 d PDU C 1
H15A H 0.9439 0.7630 0.1206 0.051 Uiso 0.50 1 calc PR C 1
H15B H 0.9702 0.6730 0.0534 0.051 Uiso 0.50 1 calc PR C 1
C16 C 0.9963(6) 0.5996(7) 0.1724(5) 0.0427(13) Uani 0.50 1 d PDU C 1
H16A H 1.0695 0.6340 0.1970 0.051 Uiso 0.50 1 calc PR C 1
H16B H 0.9562 0.6001 0.2168 0.051 Uiso 0.50 1 calc PR C 1
C17 C 1.0112(6) 0.4728(8) 0.1491(6) 0.0497(15) Uani 0.50 1 d PDU C 1
H17A H 1.0866 0.4485 0.1779 0.060 Uiso 0.50 1 calc PR C 1
H17B H 1.0046 0.4695 0.0879 0.060 Uiso 0.50 1 calc PR C 1
C18 C 0.9326(10) 0.3829(16) 0.170(3) 0.060(2) Uani 0.50 1 d PDU C 1
H18A H 0.9569 0.3035 0.1571 0.072 Uiso 0.50 1 calc PR C 1
H18B H 0.9401 0.3861 0.2312 0.072 Uiso 0.50 1 calc PR C 1
C19 C 0.8117(4) 0.3941(5) 0.1261(3) 0.0644(15) Uani 0.50 1 d PDU C 1
H19A H 0.7756 0.3172 0.1288 0.077 Uiso 0.50 1 calc PR C 1
H19B H 0.7782 0.4527 0.1566 0.077 Uiso 0.50 1 calc PR C 1
C14D C 0.8140(3) 0.6518(4) 0.0693(3) 0.0405(10) Uani 0.50 1 d PDU C 2
H14C H 0.7845 0.6357 0.1184 0.049 Uiso 0.50 1 calc PR C 2
H14D H 0.7768 0.7228 0.0403 0.049 Uiso 0.50 1 calc PR C 2
C15D C 0.9370(9) 0.6752(16) 0.099(2) 0.0424(12) Uani 0.50 1 d PDU C 2
H15C H 0.9597 0.7174 0.0535 0.051 Uiso 0.50 1 calc PR C 2
H15D H 0.9497 0.7292 0.1478 0.051 Uiso 0.50 1 calc PR C 2
C16D C 1.0121(6) 0.5686(8) 0.1242(5) 0.0427(13) Uani 0.50 1 d PDU C 2
H16C H 1.0067 0.5194 0.0736 0.051 Uiso 0.50 1 calc PR C 2
H16D H 1.0883 0.5976 0.1427 0.051 Uiso 0.50 1 calc PR C 2
C17D C 0.9903(7) 0.4900(8) 0.1933(6) 0.0497(15) Uani 0.50 1 d PDU C 2
H17C H 1.0611 0.4727 0.2338 0.060 Uiso 0.50 1 calc PR C 2
H17D H 0.9452 0.5349 0.2238 0.060 Uiso 0.50 1 calc PR C 2
C18D C 0.9330(11) 0.3730(15) 0.165(3) 0.060(2) Uani 0.50 1 d PDU C 2
H18C H 0.9425 0.3191 0.2135 0.072 Uiso 0.50 1 calc PR C 2
H18D H 0.9662 0.3353 0.1229 0.072 Uiso 0.50 1 calc PR C 2
C19D C 0.8117(4) 0.3941(5) 0.1261(3) 0.0644(15) Uani 0.50 1 d PDU C 2
H19C H 0.7706 0.3208 0.1297 0.077 Uiso 0.50 1 calc PR C 2
H19D H 0.7851 0.4563 0.1582 0.077 Uiso 0.50 1 calc PR C 2
C1S C -0.0525(11) -0.0543(13) -0.0506(6) 0.047(3) Uani 0.50 1 d PG D -1
C2S C 0.0546(11) -0.0267(13) -0.0506(6) 0.056(3) Uani 0.50 1 d PG D -1
H2SA H 0.0838 -0.0527 -0.0953 0.067 Uiso 0.50 1 calc PR D -1
C3S C 0.1190(11) 0.0391(13) 0.0149(7) 0.056(3) Uani 0.50 1 d PG D -1
H3SA H 0.1922 0.0581 0.0149 0.067 Uiso 0.50 1 calc PR D -1
C4S C 0.0763(11) 0.0773(14) 0.0803(7) 0.047(3) Uani 0.50 1 d PG D -1
H4SA H 0.1203 0.1223 0.1250 0.056 Uiso 0.50 1 calc PR D -1
C5S C -0.0308(11) 0.0496(14) 0.0803(7) 0.056(3) Uani 0.50 1 d PG D -1
H5SA H -0.0600 0.0757 0.1250 0.067 Uiso 0.50 1 calc PR D -1
C6S C -0.0952(11) -0.0162(13) 0.0148(7) 0.056(3) Uani 0.50 1 d PG D -1
H6SA H -0.1684 -0.0351 0.0148 0.067 Uiso 0.50 1 calc PR D -1
C7S C -0.1218(8) -0.1238(10) -0.1225(6) 0.062(3) Uani 0.50 1 d P D -1
H7SA H -0.0752 -0.1587 -0.1554 0.094 Uiso 0.50 1 calc PR D -1
H7SB H -0.1756 -0.0713 -0.1584 0.094 Uiso 0.50 1 calc PR D -1
H7SC H -0.1599 -0.1867 -0.1004 0.094 Uiso 0.50 1 calc PR D -1

loop_
_atom_site_aniso_label
_atom_site_aniso_U_11
_atom_site_aniso_U_22
_atom_site_aniso_U_33
_atom_site_aniso_U_23
_atom_site_aniso_U_13
_atom_site_aniso_U_12
Ir1 0.01952(6) 0.02964(7) 0.01739(7) -0.00026(5) 0.00858(4) -0.00182(5)
Cl1 0.0218(4) 0.0577(6) 0.0197(4) -0.0097(4) 0.0093(3) -0.0074(4)
F1 0.0485(14) 0.0586(15) 0.0455(14) 0.0153(12) 0.0215(12) -0.0104(11)
F2 0.0470(13) 0.0539(15) 0.0264(12) 0.0103(10) 0.0101(10) 0.0078(11)
F3 0.0800(18) 0.0566(15) 0.0331(13) -0.0020(11) 0.0375(13) 0.0074(13)
F4 0.100(2) 0.0225(12) 0.0588(17) -0.0061(11) 0.0279(15) 0.0053(12)
F5 0.0736(18) 0.0395(14) 0.083(2) 0.0180(13) 0.0436(16) -0.0073(12)
F6 0.0752(18) 0.0325(13) 0.0660(18) 0.0094(12) -0.0166(15) 0.0110(12)
N1 0.0221(13) 0.0263(15) 0.0217(15) -0.0022(11) 0.0058(11) 0.0029(11)
N2 0.0210(13) 0.0206(13) 0.0187(13) 0.0003(11) 0.0071(11) 0.0004(10)
C1 0.0237(17) 0.033(2) 0.030(2) -0.0091(15) 0.0036(15) 0.0048(14)
C2 0.041(2) 0.032(2) 0.039(2) -0.0075(17) -0.0052(18) 0.0141(17)
C3 0.056(3) 0.026(2) 0.039(2) 0.0017(17) 0.0034(19) 0.0048(17)
C4 0.041(2) 0.0290(19) 0.027(2) 0.0027(15) 0.0053(16) 0.0011(15)
C5 0.0234(16) 0.0253(17) 0.0210(17) -0.0019(13) 0.0050(13) -0.0007(13)
C6 0.0205(15) 0.0214(15) 0.0234(16) 0.0049(13) 0.0086(12) -0.0006(12)
C7 0.0239(16) 0.0284(17) 0.0224(16) 0.0005(14) 0.0123(13) -0.0009(13)
C8 0.0295(18) 0.0319(19) 0.0260(19) -0.0073(15) 0.0136(15) 0.0043(14)
C9 0.0247(17) 0.0239(17) 0.0284(19) -0.0028(14) 0.0106(14) 0.0018(13)
C10 0.039(2) 0.041(2) 0.0241(18) 0.0007(16) 0.0165(16) 0.0007(17)
C11 0.045(2) 0.0252(19) 0.040(2) -0.0014(16) 0.0126(19) 0.0007(16)
C12 0.0235(17) 0.039(2) 0.035(2) 0.0054(17) 0.0046(15) 0.0028(15)
C13 0.0169(15) 0.034(2) 0.0240(17) 0.0006(14) 0.0061(13) -0.0023(13)
C14 0.0246(18) 0.043(2) 0.048(3) -0.0160(19) -0.0004(17) 0.0029(16)
C15 0.0267(19) 0.047(2) 0.050(3) -0.008(2) 0.0025(18) -0.0060(17)
C16 0.025(3) 0.063(4) 0.035(4) -0.001(3) 0.000(3) -0.001(2)
C17 0.027(3) 0.080(4) 0.036(4) 0.006(4) -0.002(3) 0.010(3)
C18 0.053(3) 0.065(4) 0.051(4) 0.033(4) -0.007(2) 0.008(2)
C19 0.047(3) 0.090(4) 0.050(3) 0.043(3) 0.001(2) -0.013(2)
C14D 0.0246(18) 0.043(2) 0.048(3) -0.0160(19) -0.0004(17) 0.0029(16)
C15D 0.0267(19) 0.047(2) 0.050(3) -0.008(2) 0.0025(18) -0.0060(17)
C16D 0.025(3) 0.063(4) 0.035(4) -0.001(3) 0.000(3) -0.001(2)
C17D 0.027(3) 0.080(4) 0.036(4) 0.006(4) -0.002(3) 0.010(3)
C18D 0.053(3) 0.065(4) 0.051(4) 0.033(4) -0.007(2) 0.008(2)
C19D 0.047(3) 0.090(4) 0.050(3) 0.043(3) 0.001(2) -0.013(2)
C1S 0.048(6) 0.041(6) 0.053(8) 0.005(5) 0.017(6) 0.006(4)
C2S 0.049(7) 0.066(7) 0.061(9) 0.003(6) 0.030(7) 0.007(5)
C3S 0.049(7) 0.058(7) 0.069(9) 0.016(6) 0.030(7) 0.013(5)
C4S 0.048(6) 0.041(6) 0.053(8) 0.005(5) 0.017(6) 0.006(4)
C5S 0.049(7) 0.066(7) 0.061(9) 0.003(6) 0.030(7) 0.007(5)
C6S 0.049(7) 0.058(7) 0.069(9) 0.016(6) 0.030(7) 0.013(5)
C7S 0.049(6) 0.074(7) 0.066(7) -0.012(6) 0.018(5) -0.001(5)

loop_
_atom_type_symbol
_atom_type_description
_atom_type_scat_dispersion_real
_atom_type_scat_dispersion_imag
_atom_type_scat_source
C C 0.0033 0.0016 'International Tables Vol C Tables 4.2.6.8 and 6.1.1.4'
H H 0.0000 0.0000 'International Tables Vol C Tables 4.2.6.8 and 6.1.1.4'
N N 0.0061 0.0033 'International Tables Vol C Tables 4.2.6.8 and 6.1.1.4'
F F 0.0171 0.0103 'International Tables Vol C Tables 4.2.6.8 and 6.1.1.4'
Cl Cl 0.1484 0.1585 'International Tables Vol C Tables 4.2.6.8 and 6.1.1.4'
Ir Ir -1.4442 7.9887 'International Tables Vol C Tables 4.2.6.8 and 6.1.1.4'

loop_
_geom_angle_atom_site_label_1
_geom_angle_atom_site_label_2
_geom_angle_atom_site_label_3
_geom_angle
_geom_angle_site_symmetry_1
_geom_angle_site_symmetry_3
N2 Ir1 N1 78.20(10) . .
N2 Ir1 C13 89.14(11) . .
N1 Ir1 C13 80.99(11) . .
N2 Ir1 C12 90.55(12) . .
N1 Ir1 C12 117.84(12) . .
C13 Ir1 C12 37.42(13) . .
N2 Ir1 Cl1 172.26(7) . 3_665
N1 Ir1 Cl1 96.58(7) . 3_665
C13 Ir1 Cl1 95.72(9) . 3_665
C12 Ir1 Cl1 96.97(10) . 3_665
N2 Ir1 Cl1 90.87(7) . .
N1 Ir1 Cl1 86.80(7) . .
C13 Ir1 Cl1 167.52(9) . .
C12 Ir1 Cl1 155.05(10) . .
Cl1 Ir1 Cl1 83.07(3) 3_665 .
Ir1 Cl1 Ir1 96.93(3) 3_665 .
C1 N1 C5 119.9(3) . .
C1 N1 Ir1 125.9(2) . .
C5 N1 Ir1 114.1(2) . .
C9 N2 C6 107.0(3) . .
C9 N2 Ir1 136.2(2) . .
C6 N2 Ir1 116.8(2) . .
N1 C1 C2 121.7(3) . .
N1 C1 H1A 119.2 . .
C2 C1 H1A 119.2 . .
C1 C2 C3 119.1(3) . .
C1 C2 H2A 120.5 . .
C3 C2 H2A 120.5 . .
C4 C3 C2 119.4(4) . .
C4 C3 H3A 120.3 . .
C2 C3 H3A 120.3 . .
C3 C4 C5 119.6(4) . .
C3 C4 H4A 120.2 . .
C5 C4 H4A 120.2 . .
N1 C5 C4 120.3(3) . .
N1 C5 C6 113.9(3) . .
C4 C5 C6 125.9(3) . .
N2 C6 C7 108.6(3) . .
N2 C6 C5 116.9(3) . .
C7 C6 C5 134.4(3) . .
C8 C7 C6 107.0(3) . .
C8 C7 C10 122.8(3) . .
C6 C7 C10 130.2(3) . .
C9 C8 C7 107.0(3) . .
C9 C8 H8A 126.5 . .
C7 C8 H8A 126.5 . .
N2 C9 C8 110.4(3) . .
N2 C9 C11 124.4(3) . .
C8 C9 C11 125.2(3) . .
F3 C10 F2 105.8(3) . .
F3 C10 F1 106.8(3) . .
F2 C10 F1 105.1(3) . .
F3 C10 C7 111.3(3) . .
F2 C10 C7 113.9(3) . .
F1 C10 C7 113.4(3) . .
F6 C11 F5 105.9(3) . .
F6 C11 F4 105.7(3) . .
F5 C11 F4 106.0(3) . .
F6 C11 C9 114.7(3) . .
F5 C11 C9 113.9(3) . .
F4 C11 C9 110.0(3) . .
C13 C12 C19 123.2(4) . .
C13 C12 Ir1 71.12(19) . .
C19 C12 Ir1 118.5(3) . .
C13 C12 H12A 112.6 . .
C19 C12 H12A 112.6 . .
Ir1 C12 H12A 112.6 . .
C12 C13 C14 124.6(3) . .
C12 C13 Ir1 71.46(18) . .
C14 C13 Ir1 119.0(2) . .
C12 C13 H13A 112.0 . .
C14 C13 H13A 112.0 . .
Ir1 C13 H13A 112.0 . .
C13 C14 C15 113.1(14) . .
C13 C14 H14A 109.0 . .
C15 C14 H14A 109.0 . .
C13 C14 H14B 109.0 . .
C15 C14 H14B 109.0 . .
H14A C14 H14B 107.8 . .
C14 C15 C16 113.7(11) . .
C14 C15 H15A 108.8 . .
C16 C15 H15A 108.8 . .
C14 C15 H15B 108.8 . .
C16 C15 H15B 108.8 . .
H15A C15 H15B 107.7 . .
C17 C16 C15 116.2(15) . .
C17 C16 H16A 108.2 . .
C15 C16 H16A 108.2 . .
C17 C16 H16B 108.2 . .
C15 C16 H16B 108.2 . .
H16A C16 H16B 107.4 . .
C16 C17 C18 116.7(16) . .
C16 C17 H17A 108.1 . .
C18 C17 H17A 108.1 . .
C16 C17 H17B 108.1 . .
C18 C17 H17B 108.1 . .
H17A C17 H17B 107.3 . .
C19 C18 C17 118.3(14) . .
C19 C18 H18A 107.7 . .
C17 C18 H18A 107.7 . .
C19 C18 H18B 107.7 . .
C17 C18 H18B 107.7 . .
H18A C18 H18B 107.1 . .
C12 C19 C18 113.2(17) . .
C12 C19 H19A 108.9 . .
C18 C19 H19A 108.9 . .
C12 C19 H19B 108.9 . .
C18 C19 H19B 108.9 . .
H19A C19 H19B 107.7 . .
C16D C15D H15C 107.9 . .
C16D C15D H15D 107.9 . .
H15C C15D H15D 107.2 . .
C17D C16D C15D 116.6(13) . .
C17D C16D H16C 108.2 . .
C15D C16D H16C 108.2 . .
C17D C16D H16D 108.2 . .
C15D C16D H16D 108.2 . .
H16C C16D H16D 107.3 . .
C18D C17D C16D 116.1(18) . .
C18D C17D H17C 108.3 . .
C16D C17D H17C 108.3 . .
C18D C17D H17D 108.3 . .
C16D C17D H17D 108.3 . .
H17C C17D H17D 107.4 . .
C17D C18D H18C 109.7 . .
C17D C18D H18D 109.7 . .
H18C C18D H18D 108.2 . .
C2S C1S C6S 120.0 . .
C2S C1S C7S 119.5(7) . .
C6S C1S C7S 120.5(7) . .
C3S C2S C1S 120.0 . .
C3S C2S H2SA 120.0 . .
C1S C2S H2SA 120.0 . .
C2S C3S C4S 120.0 . .
C2S C3S H3SA 120.0 . .
C4S C3S H3SA 120.0 . .
C5S C4S C3S 120.0 . .
C5S C4S H4SA 120.0 . .
C3S C4S H4SA 120.0 . .
C4S C5S C6S 120.0 . .
C4S C5S H5SA 120.0 . .
C6S C5S H5SA 120.0 . .
C5S C6S C1S 120.0 . .
C5S C6S H6SA 120.0 . .
C1S C6S H6SA 120.0 . .

loop_
_geom_bond_atom_site_label_1
_geom_bond_atom_site_label_2
_geom_bond_distance
_geom_bond_site_symmetry_2
Ir1 N2 2.011(2) .
Ir1 N1 2.165(3) .
Ir1 C13 2.168(3) .
Ir1 C12 2.172(3) .
Ir1 Cl1 2.3943(8) 3_665
Ir1 Cl1 2.4269(9) .
Cl1 Ir1 2.3944(8) 3_665
F1 C10 1.345(4) .
F2 C10 1.340(4) .
F3 C10 1.340(4) .
F4 C11 1.344(4) .
F5 C11 1.333(4) .
F6 C11 1.330(4) .
N1 C1 1.339(4) .
N1 C5 1.358(4) .
N2 C9 1.363(4) .
N2 C6 1.380(4) .
C1 C2 1.375(5) .
C1 H1A 0.9500 .
C2 C3 1.379(5) .
C2 H2A 0.9500 .
C3 C4 1.379(5) .
C3 H3A 0.9500 .
C4 C5 1.384(5) .
C4 H4A 0.9500 .
C5 C6 1.461(4) .
C6 C7 1.402(4) .
C7 C8 1.392(5) .
C7 C10 1.477(5) .
C8 C9 1.376(5) .
C8 H8A 0.9500 .
C9 C11 1.478(5) .
C12 C13 1.392(5) .
C12 C19 1.504(5) .
C12 H12A 1.0000 .
C13 C14 1.499(5) .
C13 H13A 1.0000 .
C14 C15 1.527(11) .
C14 H14A 0.9900 .
C14 H14B 0.9900 .
C15 C16 1.531(15) .
C15 H15A 0.9900 .
C15 H15B 0.9900 .
C16 C17 1.510(10) .
C16 H16A 0.9900 .
C16 H16B 0.9900 .
C17 C18 1.522(19) .
C17 H17A 0.9900 .
C17 H17B 0.9900 .
C18 C19 1.520(12) .
C18 H18A 0.9900 .
C18 H18B 0.9900 .
C19 H19A 0.9900 .
C19 H19B 0.9900 .
C15D C16D 1.526(15) .
C15D H15C 0.9900 .
C15D H15D 0.9900 .
C16D C17D 1.524(10) .
C16D H16C 0.9900 .
C16D H16D 0.9900 .
C17D C18D 1.525(19) .
C17D H17C 0.9900 .
C17D H17D 0.9900 .
C18D H18C 0.9900 .
C18D H18D 0.9900 .
C1S C2S 1.3900 .
C1S C6S 1.3900 .
C1S C7S 1.503(12) .
C2S C3S 1.3900 .
C2S H2SA 0.9500 .
C3S C4S 1.3900 .
C3S H3SA 0.9500 .
C4S C5S 1.3900 .
C4S H4SA 0.9500 .
C5S C6S 1.3900 .
C5S H5SA 0.9500 .
C6S H6SA 0.9500 .
C7S H7SA 0.9800 .
C7S H7SB 0.9800 .
C7S H7SC 0.9800 .

loop_
_geom_torsion_atom_site_label_1
_geom_torsion_atom_site_label_2
_geom_torsion_atom_site_label_3
_geom_torsion_atom_site_label_4
_geom_torsion
_geom_torsion_site_symmetry_1
_geom_torsion_site_symmetry_4
N2 Ir1 Cl1 Ir1 -175.16(8) . 3_665
N1 Ir1 Cl1 Ir1 -97.03(7) . 3_665
C13 Ir1 Cl1 Ir1 -85.2(4) . 3_665
C12 Ir1 Cl1 Ir1 91.6(2) . 3_665
Cl1 Ir1 Cl1 Ir1 0.0 3_665 3_665
N2 Ir1 N1 C1 180.0(3) . .
C13 Ir1 N1 C1 -89.0(3) . .
C12 Ir1 N1 C1 -95.7(3) . .
Cl1 Ir1 N1 C1 5.8(3) 3_665 .
Cl1 Ir1 N1 C1 88.4(3) . .
N2 Ir1 N1 C5 -3.5(2) . .
C13 Ir1 N1 C5 87.6(2) . .
C12 Ir1 N1 C5 80.9(2) . .
Cl1 Ir1 N1 C5 -177.7(2) 3_665 .
Cl1 Ir1 N1 C5 -95.0(2) . .
N1 Ir1 N2 C9 -175.8(3) . .
C13 Ir1 N2 C9 103.2(3) . .
C12 Ir1 N2 C9 65.8(3) . .
Cl1 Ir1 N2 C9 -127.7(5) 3_665 .
Cl1 Ir1 N2 C9 -89.3(3) . .
N1 Ir1 N2 C6 2.9(2) . .
C13 Ir1 N2 C6 -78.1(2) . .
C12 Ir1 N2 C6 -115.5(2) . .
Cl1 Ir1 N2 C6 51.0(7) 3_665 .
Cl1 Ir1 N2 C6 89.4(2) . .
C5 N1 C1 C2 -1.1(5) . .
Ir1 N1 C1 C2 175.3(3) . .
N1 C1 C2 C3 1.9(6) . .
C1 C2 C3 C4 -1.4(6) . .
C2 C3 C4 C5 0.2(6) . .
C1 N1 C5 C4 -0.2(5) . .
Ir1 N1 C5 C4 -177.0(2) . .
C1 N1 C5 C6 -179.9(3) . .
Ir1 N1 C5 C6 3.3(3) . .
C3 C4 C5 N1 0.6(5) . .
C3 C4 C5 C6 -179.8(3) . .
C9 N2 C6 C7 -0.6(3) . .
Ir1 N2 C6 C7 -179.7(2) . .
C9 N2 C6 C5 177.0(3) . .
Ir1 N2 C6 C5 -2.1(3) . .
N1 C5 C6 N2 -1.0(4) . .
C4 C5 C6 N2 179.4(3) . .
N1 C5 C6 C7 175.8(3) . .
C4 C5 C6 C7 -3.8(6) . .
N2 C6 C7 C8 0.4(4) . .
C5 C6 C7 C8 -176.6(3) . .
N2 C6 C7 C10 -178.3(3) . .
C5 C6 C7 C10 4.7(6) . .
C6 C7 C8 C9 -0.1(4) . .
C10 C7 C8 C9 178.7(3) . .
C6 N2 C9 C8 0.5(4) . .
Ir1 N2 C9 C8 179.3(2) . .
C6 N2 C9 C11 -177.7(3) . .
Ir1 N2 C9 C11 1.1(5) . .
C7 C8 C9 N2 -0.3(4) . .
C7 C8 C9 C11 178.0(3) . .
C8 C7 C10 F3 3.4(5) . .
C6 C7 C10 F3 -178.1(3) . .
C8 C7 C10 F2 122.8(3) . .
C6 C7 C10 F2 -58.6(5) . .
C8 C7 C10 F1 -117.0(4) . .
C6 C7 C10 F1 61.5(5) . .
N2 C9 C11 F6 -70.2(5) . .
C8 C9 C11 F6 111.9(4) . .
N2 C9 C11 F5 52.0(5) . .
C8 C9 C11 F5 -126.0(4) . .
N2 C9 C11 F4 170.9(3) . .
C8 C9 C11 F4 -7.1(5) . .
N2 Ir1 C12 C13 87.9(2) . .
N1 Ir1 C12 C13 10.9(2) . .
Cl1 Ir1 C12 C13 -90.32(19) 3_665 .
Cl1 Ir1 C12 C13 -178.88(17) . .
N2 Ir1 C12 C19 -153.9(3) . .
N1 Ir1 C12 C19 129.1(3) . .
C13 Ir1 C12 C19 118.2(4) . .
Cl1 Ir1 C12 C19 27.9(3) 3_665 .
Cl1 Ir1 C12 C19 -60.7(5) . .
C19 C12 C13 C14 0.6(5) . .
Ir1 C12 C13 C14 112.9(3) . .
C19 C12 C13 Ir1 -112.3(4) . .
N2 Ir1 C13 C12 -92.0(2) . .
N1 Ir1 C13 C12 -170.2(2) . .
Cl1 Ir1 C13 C12 94.0(2) 3_665 .
Cl1 Ir1 C13 C12 177.8(3) . .
N2 Ir1 C13 C14 148.0(3) . .
N1 Ir1 C13 C14 69.8(3) . .
C12 Ir1 C13 C14 -120.0(4) . .
Cl1 Ir1 C13 C14 -26.0(3) 3_665 .
Cl1 Ir1 C13 C14 57.8(6) . .
C12 C13 C14 C15 86.9(10) . .
Ir1 C13 C14 C15 173.5(9) . .
C13 C14 C15 C16 -80(3) . .
C14 C15 C16 C17 70(3) . .
C15 C16 C17 C18 -100.4(18) . .
C16 C17 C18 C19 64(4) . .
C13 C12 C19 C18 -84.2(13) . .
Ir1 C12 C19 C18 -169.4(12) . .
C17 C18 C19 C12 38(4) . .
C15D C16D C17D C18D 103.9(16) . .
C6S C1S C2S C3S 0.0 . .
C7S C1S C2S C3S 179.0(9) . .
C1S C2S C3S C4S 0.0 . .
C2S C3S C4S C5S 0.0 . .
C3S C4S C5S C6S 0.0 . .
C4S C5S C6S C1S 0.0 . .
C2S C1S C6S C5S 0.0 . .
C7S C1S C6S C5S -179.0(9) . .
